data_7029495
loop_
_publ_author_name
'Sen, Susan'
'Neogi, Subhadip'
'Aijaz, Arshad'
'Xu, Qiang'
'Bharadwaj, Parimal K.'

_publ_section_title
;
 Structural variation in Zn(ii) coordination polymers built with a
 semi-rigid tetracarboxylate and different pyridine linkers: synthesis and
 selective CO2 adsorption studies.
;
_journal_issue 16
_journal_name_full 'Dalton transactions (Cambridge, England : 2003)'
_journal_page_first 6100
_journal_page_last 6107
_journal_paper_doi 10.1039/c3dt52977k
_journal_volume 43
_journal_year 2014
_chemical_formula_moiety 'C39 H34 N4 O10 Zn2'
_chemical_formula_sum 'C39 H34 N4 O10 Zn2'
_chemical_formula_weight 849.44
_chemical_name_systematic
; 
 ? 
;
_space_group_IT_number 62
_symmetry_cell_setting orthorhombic
_symmetry_space_group_name_Hall '-P 2ac 2n'
_symmetry_space_group_name_H-M 'P n m a'
_atom_sites_solution_hydrogens geom
_atom_sites_solution_primary direct
_atom_sites_solution_secondary difmap
_audit_creation_method SHELXL-97
_cell_angle_alpha 90.00
_cell_angle_beta 90.00
_cell_angle_gamma 90.00
_cell_formula_units_Z 4
_cell_length_a 18.9292(16)
_cell_length_b 24.320(2)
_cell_length_c 9.6354(8)
_cell_measurement_temperature 100(2)
_cell_measurement_theta_max 28.3
_cell_measurement_theta_min 2.2
_cell_volume 4435.7(6)
_computing_cell_refinement 'SAINT 6.45 ( Bruker, 2003)'
_computing_data_collection 'SMART 5.628 (Bruker, 2003)'
_computing_data_reduction 'SAINT 6.45 ( Bruker, 2003)'
_computing_molecular_graphics 'Diamond 2.1e'
_computing_structure_refinement 'SHELXL-97 (Sheldrick, 1997)'
_computing_structure_solution 'SHELXS-97 (Sheldrick, 1990)'
_diffrn_ambient_temperature 100(2)
_diffrn_measured_fraction_theta_full 0.997
_diffrn_measured_fraction_theta_max 0.997
_diffrn_measurement_device_type 'Bruker SMART APEX'
_diffrn_measurement_method /w-scans
_diffrn_radiation_monochromator graphite
_diffrn_radiation_source 'fine-focus sealed tube'
_diffrn_radiation_type MoK\a
_diffrn_radiation_wavelength 0.71073
_diffrn_reflns_av_R_equivalents 0.0464
_diffrn_reflns_av_sigmaI/netI 0.0329
_diffrn_reflns_limit_h_max 22
_diffrn_reflns_limit_h_min -25
_diffrn_reflns_limit_k_max 32
_diffrn_reflns_limit_k_min -32
_diffrn_reflns_limit_l_max 12
_diffrn_reflns_limit_l_min -12
_diffrn_reflns_number 34791
_diffrn_reflns_theta_full 28.34
_diffrn_reflns_theta_max 28.34
_diffrn_reflns_theta_min 2.15
_exptl_absorpt_coefficient_mu 1.136
_exptl_absorpt_correction_T_max 0.8392
_exptl_absorpt_correction_T_min 0.8131
_exptl_absorpt_correction_type empirical
_exptl_absorpt_process_details 'SADABAS 2.10 (Bruker 2003)'
_exptl_crystal_density_diffrn 1.272
_exptl_crystal_density_method 'not measured'
_exptl_crystal_F_000 1744
_exptl_crystal_size_max 0.19
_exptl_crystal_size_mid 0.18
_exptl_crystal_size_min 0.16
_platon_squeeze_details ' ?'
_refine_diff_density_max 1.441
_refine_diff_density_min -1.034
_refine_diff_density_rms 0.119
_refine_ls_extinction_method none
_refine_ls_goodness_of_fit_ref 1.136
_refine_ls_hydrogen_treatment constr
_refine_ls_matrix_type full
_refine_ls_number_parameters 252
_refine_ls_number_reflns 5643
_refine_ls_number_restraints 0
_refine_ls_restrained_S_all 1.136
_refine_ls_R_factor_all 0.1138
_refine_ls_R_factor_gt 0.0885
_refine_ls_shift/su_max 0.001
_refine_ls_shift/su_mean 0.000
_refine_ls_structure_factor_coef Fsqd
_refine_ls_weighting_details 'calc w=1/[\s^2^(Fo^2^)+(0.1474P)^2^+8.1965P] where P=(Fo^2^+2Fc^2^)/3'
_refine_ls_weighting_scheme calc
_refine_ls_wR_factor_gt 0.2640
_refine_ls_wR_factor_ref 0.2833
_reflns_number_gt 3749
_reflns_number_total 5643
_reflns_threshold_expression >2sigma(I)
_cod_data_source_file c3dt52977k.txt
_cod_data_source_block 2
_cod_depositor_comments
;
The following automatic conversions were performed:

'_symmetry_cell_setting' value 'Orthorhombic' changed to
'orthorhombic' according to
/usr/data/users/saulius/crontab/automatic-downloads/current/RSC/lib/dictionaries/cif_core.dic
dictionary named 'cif_core.dic' version 2.4.2 from 2011-04-26.

Automatic conversion script
Id: cif_fix_values 2281 2013-09-26 08:29:07Z andrius 
;
_cod_original_cell_volume 4435.7(7)
_cod_original_sg_symbol_H-M Pnma
_cod_database_code 7029495

loop_
_symmetry_equiv_pos_as_xyz
'x, y, z'
'-x+1/2, -y, z+1/2'
'x+1/2, -y+1/2, -z+1/2'
'-x, y+1/2, -z'
'-x, -y, -z'
'x-1/2, y, -z-1/2'
'-x-1/2, y-1/2, z-1/2'
'x, -y-1/2, z'

loop_
_atom_site_label
_atom_site_type_symbol
_atom_site_fract_x
_atom_site_fract_y
_atom_site_fract_z
_atom_site_U_iso_or_equiv
_atom_site_adp_type
_atom_site_occupancy
_atom_site_symmetry_multiplicity
_atom_site_calc_flag
_atom_site_refinement_flags
Zn1 Zn 0.16480(3) 0.56670(2) 0.60660(8) 0.0467(3) Uani 1 1 d .
O1 O 0.10132(17) 0.60893(15) 0.7255(4) 0.0470(8) Uani 1 1 d .
C2 C 0.1532(2) 0.30772(18) 0.6713(5) 0.0358(9) Uani 1 1 d .
O4 O 0.1394(3) 0.56768(19) 0.4010(5) 0.0742(15) Uani 1 1 d .
N5 N 0.1607(2) 0.4835(2) 0.6386(7) 0.0644(15) Uani 1 1 d .
C6 C 0.0970(3) 0.2782(2) 0.6142(5) 0.0440(11) Uani 1 1 d .
H6 H 0.0582 0.2974 0.5748 0.053 Uiso 1 1 calc R
C8 C 0.1553(2) 0.3686(2) 0.6648(6) 0.0437(11) Uani 1 1 d .
C9 C 0.2076(2) 0.27838(17) 0.7334(4) 0.0318(8) Uani 1 1 d .
H9 H 0.2453 0.2976 0.7765 0.038 Uiso 1 1 calc R
O10 O 0.0202(2) 0.55428(19) 0.6343(5) 0.0676(12) Uani 1 1 d .
C11 C 0.1965(2) 0.40070(18) 0.7514(5) 0.0397(10) Uani 1 1 d .
H11 H 0.2238 0.3838 0.8225 0.048 Uiso 1 1 calc R
C13 C 0.1983(2) 0.45682(19) 0.7353(6) 0.0433(11) Uani 1 1 d .
H13 H 0.2276 0.4777 0.7956 0.052 Uiso 1 1 calc R
C14 C 0.0370(3) 0.5930(2) 0.7086(5) 0.0469(12) Uani 1 1 d .
C16 C -0.1383(3) 0.6292(3) 0.8680(6) 0.070(2) Uani 1 1 d .
C17 C -0.0021(2) 0.6712(2) 0.8642(5) 0.0451(12) Uani 1 1 d .
H17 H 0.0446 0.6856 0.8615 0.054 Uiso 1 1 calc R
C18 C -0.0179(3) 0.6231(3) 0.7919(5) 0.0520(13) Uani 1 1 d .
C20 C -0.0533(3) 0.6982(3) 0.9395(5) 0.0533(14) Uani 1 1 d .
C21 C -0.0868(3) 0.6037(3) 0.7949(6) 0.0677(18) Uani 1 1 d .
H21 H -0.0982 0.5715 0.7438 0.081 Uiso 1 1 calc R
C23 C 0.0763(4) 0.5638(3) 0.3411(9) 0.0735(19) Uani 1 1 d .
H23 H 0.0356 0.5582 0.3970 0.088 Uiso 1 1 calc R
N25 N 0.0696(4) 0.5675(3) 0.2098(7) 0.094(2) Uani 1 1 d .
C29 C 0.1150(4) 0.3964(2) 0.5672(9) 0.083(3) Uani 1 1 d .
H29 H 0.0840 0.3764 0.5084 0.099 Uiso 1 1 calc R
C30 C 0.1193(4) 0.4529(3) 0.5544(10) 0.094(3) Uani 1 1 d .
H30 H 0.0924 0.4707 0.4844 0.113 Uiso 1 1 calc R
C5 C -0.0360(4) 0.7500 1.0202(7) 0.054(2) Uani 1 2 d S
H5A H 0.0149 0.7500 1.0437 0.065 Uiso 1 2 calc SR
H5B H -0.0630 0.7500 1.1081 0.065 Uiso 1 2 calc SR
O2 O -0.2573(3) 0.6305(4) 0.9425(5) 0.152(4) Uani 1 1 d .
C7 C -0.1216(3) 0.6776(3) 0.9423(6) 0.0650(19) Uani 1 1 d .
H7 H -0.1572 0.6960 0.9941 0.078 Uiso 1 1 calc R
C10 C -0.2127(3) 0.6077(5) 0.8670(9) 0.100(3) Uani 1 1 d .
C4 C -0.0056(5) 0.5586(3) 0.1500(10) 0.091(3) Uani 1 1 d .
H4A H -0.0380 0.5487 0.2254 0.136 Uiso 1 1 calc R
H4B H -0.0045 0.5289 0.0813 0.136 Uiso 1 1 calc R
H4C H -0.0219 0.5926 0.1057 0.136 Uiso 1 1 calc R
O3 O -0.2287(3) 0.5691(2) 0.7955(11) 0.127(3) Uani 1 1 d .
C12 C 0.1209(7) 0.5611(7) 0.1118(12) 0.167(8) Uani 1 1 d .
H12A H 0.1660 0.5748 0.1481 0.251 Uiso 1 1 calc R
H12B H 0.1081 0.5819 0.0283 0.251 Uiso 1 1 calc R
H12C H 0.1256 0.5221 0.0885 0.251 Uiso 1 1 calc R

loop_
_atom_site_aniso_label
_atom_site_aniso_U_11
_atom_site_aniso_U_22
_atom_site_aniso_U_33
_atom_site_aniso_U_23
_atom_site_aniso_U_13
_atom_site_aniso_U_12
Zn1 0.0251(3) 0.0336(3) 0.0813(5) 0.0118(3) -0.0049(2) -0.00414(19)
O1 0.0350(16) 0.055(2) 0.050(2) 0.0060(16) -0.0068(14) -0.0142(15)
C2 0.037(2) 0.039(2) 0.031(2) 0.0074(18) -0.0073(17) -0.0032(17)
O4 0.063(3) 0.083(3) 0.077(3) -0.024(2) 0.023(2) -0.046(2)
N5 0.040(2) 0.040(2) 0.113(4) 0.018(3) -0.032(2) -0.0080(18)
C6 0.041(2) 0.038(2) 0.053(3) 0.002(2) -0.018(2) 0.0009(19)
C8 0.039(2) 0.040(2) 0.052(3) 0.008(2) -0.011(2) -0.0058(18)
C9 0.0260(18) 0.039(2) 0.031(2) 0.0004(17) 0.0004(15) -0.0031(15)
O10 0.046(2) 0.075(3) 0.081(3) -0.015(2) -0.016(2) -0.016(2)
C11 0.037(2) 0.035(2) 0.047(3) 0.0074(19) -0.0076(19) -0.0015(17)
C13 0.033(2) 0.037(2) 0.060(3) 0.009(2) -0.011(2) -0.0024(18)
C14 0.038(2) 0.063(3) 0.040(3) 0.011(2) -0.0073(19) -0.015(2)
C16 0.035(3) 0.125(6) 0.051(3) 0.010(4) 0.001(2) -0.034(3)
C17 0.028(2) 0.075(3) 0.032(2) 0.004(2) -0.0029(16) -0.012(2)
C18 0.035(2) 0.080(4) 0.041(3) 0.002(3) 0.0021(19) -0.020(2)
C20 0.033(2) 0.096(4) 0.031(2) 0.007(3) -0.0019(18) -0.010(2)
C21 0.049(3) 0.100(5) 0.054(3) 0.001(3) -0.003(2) -0.039(3)
C23 0.064(4) 0.070(4) 0.086(5) 0.010(4) -0.011(4) 0.003(3)
N25 0.095(5) 0.122(6) 0.065(4) 0.047(4) 0.010(3) 0.031(4)
C29 0.083(5) 0.042(3) 0.124(6) 0.023(3) -0.072(4) -0.018(3)
C30 0.086(5) 0.050(3) 0.146(7) 0.035(4) -0.080(5) -0.020(3)
C5 0.033(3) 0.101(6) 0.030(3) 0.000 -0.001(3) 0.000
O2 0.045(3) 0.365(12) 0.046(3) -0.020(5) 0.009(2) -0.087(5)
C7 0.026(2) 0.134(6) 0.034(2) 0.014(3) 0.0014(19) -0.015(3)
C10 0.035(3) 0.176(10) 0.090(5) 0.049(6) -0.004(3) -0.046(5)
C4 0.089(6) 0.092(6) 0.091(6) 0.006(4) -0.026(5) 0.001(4)
O3 0.038(3) 0.087(4) 0.256(10) 0.024(5) -0.028(4) -0.033(2)
C12 0.091(9) 0.32(2) 0.095(8) -0.045(10) -0.028(6) -0.008(9)

loop_
_atom_type_symbol
_atom_type_description
_atom_type_scat_dispersion_real
_atom_type_scat_dispersion_imag
_atom_type_scat_source
C C 0.0033 0.0016 'International Tables Vol C Tables 4.2.6.8 and 6.1.1.4'
H H 0.0000 0.0000 'International Tables Vol C Tables 4.2.6.8 and 6.1.1.4'
O O 0.0106 0.0060 'International Tables Vol C Tables 4.2.6.8 and 6.1.1.4'
N N 0.0061 0.0033 'International Tables Vol C Tables 4.2.6.8 and 6.1.1.4'
Zn Zn 0.2839 1.4301 'International Tables Vol C Tables 4.2.6.8 and 6.1.1.4'

loop_
_geom_angle_atom_site_label_1
_geom_angle_atom_site_label_2
_geom_angle_atom_site_label_3
_geom_angle
_geom_angle_site_symmetry_1
_geom_angle_site_symmetry_3
O1 Zn1 O4 114.75(19) . .
O1 Zn1 N5 114.1(2) . .
O4 Zn1 N5 98.6(2) . .
O1 Zn1 O2 99.7(3) . 6_657
O4 Zn1 O2 86.60(17) . 6_657
N5 Zn1 O2 139.2(3) . 6_657
O1 Zn1 O3 107.2(2) . 6_657
O4 Zn1 O3 128.7(3) . 6_657
N5 Zn1 O3 89.79(19) . 6_657
O2 Zn1 O3 57.6(3) 6_657 6_657
O1 Zn1 C10 107.3(2) . 6_657
O4 Zn1 C10 108.0(2) . 6_657
N5 Zn1 C10 114.1(3) . 6_657
O2 Zn1 C10 29.4(3) 6_657 6_657
O3 Zn1 C10 28.3(3) 6_657 6_657
C14 O1 Zn1 110.4(3) . .
C9 C2 C6 118.0(4) . .
C9 C2 C8 120.7(4) . .
C6 C2 C8 121.2(4) . .
C23 O4 Zn1 129.3(5) . .
C13 N5 C30 117.3(5) . .
C13 N5 Zn1 124.2(4) . .
C30 N5 Zn1 118.4(4) . .
C6 C6 C2 121.0(3) 8_565 .
C6 C6 H6 119.5 8_565 .
C2 C6 H6 119.5 . .
C11 C8 C29 116.4(5) . .
C11 C8 C2 123.5(4) . .
C29 C8 C2 120.0(5) . .
C9 C9 C2 120.9(2) 8_565 .
C9 C9 H9 119.5 8_565 .
C2 C9 H9 119.5 . .
C13 C11 C8 120.3(4) . .
C13 C11 H11 119.8 . .
C8 C11 H11 119.8 . .
N5 C13 C11 123.1(5) . .
N5 C13 H13 118.4 . .
C11 C13 H13 118.4 . .
O10 C14 O1 123.5(5) . .
O10 C14 C18 120.5(5) . .
O1 C14 C18 116.0(5) . .
C21 C16 C7 119.0(5) . .
C21 C16 C10 120.9(8) . .
C7 C16 C10 120.1(7) . .
C20 C17 C18 120.8(5) . .
C20 C17 H17 119.6 . .
C18 C17 H17 119.6 . .
C21 C18 C17 118.5(6) . .
C21 C18 C14 119.6(5) . .
C17 C18 C14 121.9(4) . .
C17 C20 C7 119.7(6) . .
C17 C20 C5 120.9(5) . .
C7 C20 C5 119.4(6) . .
C16 C21 C18 122.2(6) . .
C16 C21 H21 118.9 . .
C18 C21 H21 118.9 . .
N25 C23 O4 121.0(8) . .
N25 C23 H23 119.5 . .
O4 C23 H23 119.5 . .
C23 N25 C12 127.5(9) . .
C23 N25 C4 116.7(7) . .
C12 N25 C4 112.4(8) . .
C30 C29 C8 120.8(5) . .
C30 C29 H29 119.6 . .
C8 C29 H29 119.6 . .
N5 C30 C29 121.9(5) . .
N5 C30 H30 119.0 . .
C29 C30 H30 119.0 . .
C20 C5 C20 112.4(6) . 8_575
C20 C5 H5A 109.1 . .
C20 C5 H5A 109.1 8_575 .
C20 C5 H5B 109.1 . .
C20 C5 H5B 109.1 8_575 .
H5A C5 H5B 107.9 . .
C10 O2 Zn1 90.8(6) . 6_557
C20 C7 C16 119.9(6) . .
C20 C7 H7 120.0 . .
C16 C7 H7 120.0 . .
O3 C10 O2 120.8(7) . .
O3 C10 C16 120.7(9) . .
O2 C10 C16 118.5(10) . .
O3 C10 Zn1 61.4(4) . 6_557
O2 C10 Zn1 59.8(4) . 6_557
C16 C10 Zn1 173.2(5) . 6_557
N25 C4 H4A 109.5 . .
N25 C4 H4B 109.5 . .
H4A C4 H4B 109.5 . .
N25 C4 H4C 109.5 . .
H4A C4 H4C 109.5 . .
H4B C4 H4C 109.5 . .
C10 O3 Zn1 90.3(6) . 6_557
N25 C12 H12A 109.5 . .
N25 C12 H12B 109.5 . .
H12A C12 H12B 109.5 . .
N25 C12 H12C 109.5 . .
H12A C12 H12C 109.5 . .
H12B C12 H12C 109.5 . .

loop_
_geom_bond_atom_site_label_1
_geom_bond_atom_site_label_2
_geom_bond_distance
_geom_bond_site_symmetry_2
Zn1 O1 1.952(4) .
Zn1 O4 2.038(5) .
Zn1 N5 2.048(5) .
Zn1 O2 2.192(7) 6_657
Zn1 O3 2.227(7) 6_657
Zn1 C10 2.536(6) 6_657
O1 C14 1.288(5) .
C2 C9 1.389(6) .
C2 C6 1.396(6) .
C2 C8 1.483(6) .
O4 C23 1.329(9) .
N5 C13 1.340(6) .
N5 C30 1.351(8) .
C6 C6 1.370(10) 8_565
C6 H6 0.9500 .
C8 C11 1.384(7) .
C8 C29 1.387(7) .
C9 C9 1.380(8) 8_565
C9 H9 0.9500 .
O10 C14 1.224(7) .
C11 C13 1.374(6) .
C11 H11 0.9500 .
C13 H13 0.9500 .
C14 C18 1.504(8) .
C16 C21 1.352(10) .
C16 C7 1.414(10) .
C16 C10 1.503(8) .
C17 C20 1.377(8) .
C17 C18 1.394(8) .
C17 H17 0.9500 .
C18 C21 1.389(7) .
C20 C7 1.387(7) .
C20 C5 1.516(7) .
C21 H21 0.9500 .
C23 N25 1.275(10) .
C23 H23 0.9500 .
N25 C12 1.363(14) .
N25 C4 1.551(11) .
C29 C30 1.380(8) .
C29 H29 0.9500 .
C30 H30 0.9500 .
C5 C20 1.516(7) 8_575
C5 H5A 0.9900 .
C5 H5B 0.9900 .
O2 C10 1.244(13) .
O2 Zn1 2.192(7) 6_557
C7 H7 0.9500 .
C10 O3 1.204(13) .
C10 Zn1 2.536(6) 6_557
C4 H4A 0.9800 .
C4 H4B 0.9800 .
C4 H4C 0.9800 .
O3 Zn1 2.227(7) 6_557
C12 H12A 0.9800 .
C12 H12B 0.9800 .
C12 H12C 0.9800 .

loop_
_geom_torsion_atom_site_label_1
_geom_torsion_atom_site_label_2
_geom_torsion_atom_site_label_3
_geom_torsion_atom_site_label_4
_geom_torsion
_geom_torsion_site_symmetry_1
_geom_torsion_site_symmetry_4
O4 Zn1 O1 C14 55.0(4) . .
N5 Zn1 O1 C14 -57.7(4) . .
O2 Zn1 O1 C14 145.7(3) 6_657 .
O3 Zn1 O1 C14 -155.4(4) 6_657 .
C10 Zn1 O1 C14 174.9(4) 6_657 .
O1 Zn1 O4 C23 -41.6(6) . .
N5 Zn1 O4 C23 80.0(6) . .
O2 Zn1 O4 C23 -140.7(6) 6_657 .
O3 Zn1 O4 C23 176.6(5) 6_657 .
C10 Zn1 O4 C23 -161.2(6) 6_657 .
O1 Zn1 N5 C13 -85.8(5) . .
O4 Zn1 N5 C13 152.2(5) . .
O2 Zn1 N5 C13 57.4(7) 6_657 .
O3 Zn1 N5 C13 23.0(6) 6_657 .
C10 Zn1 N5 C13 38.0(6) 6_657 .
O1 Zn1 N5 C30 96.5(7) . .
O4 Zn1 N5 C30 -25.5(7) . .
O2 Zn1 N5 C30 -120.3(6) 6_657 .
O3 Zn1 N5 C30 -154.7(7) 6_657 .
C10 Zn1 N5 C30 -139.7(7) 6_657 .
C9 C2 C6 C6 -2.7(5) . 8_565
C8 C2 C6 C6 176.6(3) . 8_565
C9 C2 C8 C11 -20.4(8) . .
C6 C2 C8 C11 160.3(5) . .
C9 C2 C8 C29 159.0(6) . .
C6 C2 C8 C29 -20.3(9) . .
C6 C2 C9 C9 2.7(5) . 8_565
C8 C2 C9 C9 -176.6(3) . 8_565
C29 C8 C11 C13 -2.4(8) . .
C2 C8 C11 C13 177.0(5) . .
C30 N5 C13 C11 0.2(10) . .
Zn1 N5 C13 C11 -177.6(4) . .
C8 C11 C13 N5 0.8(8) . .
Zn1 O1 C14 O10 4.3(6) . .
Zn1 O1 C14 C18 -178.7(3) . .
C20 C17 C18 C21 1.5(8) . .
C20 C17 C18 C14 179.8(5) . .
O10 C14 C18 C21 6.1(8) . .
O1 C14 C18 C21 -171.1(5) . .
O10 C14 C18 C17 -172.2(5) . .
O1 C14 C18 C17 10.7(7) . .
C18 C17 C20 C7 -0.7(8) . .
C18 C17 C20 C5 179.0(5) . .
C7 C16 C21 C18 1.0(10) . .
C10 C16 C21 C18 178.9(6) . .
C17 C18 C21 C16 -1.7(10) . .
C14 C18 C21 C16 -180.0(6) . .
Zn1 O4 C23 N25 177.0(5) . .
O4 C23 N25 C12 18.6(15) . .
O4 C23 N25 C4 176.2(6) . .
C11 C8 C29 C30 3.1(12) . .
C2 C8 C29 C30 -176.3(8) . .
C13 N5 C30 C29 0.6(13) . .
Zn1 N5 C30 C29 178.4(7) . .
C8 C29 C30 N5 -2.3(15) . .
C17 C20 C5 C20 95.9(7) . 8_575
C7 C20 C5 C20 -84.4(7) . 8_575
C17 C20 C7 C16 0.0(9) . .
C5 C20 C7 C16 -179.7(6) . .
C21 C16 C7 C20 -0.1(10) . .
C10 C16 C7 C20 -178.1(6) . .
Zn1 O2 C10 O3 7.0(10) 6_557 .
Zn1 O2 C10 C16 -172.5(7) 6_557 .
C21 C16 C10 O3 -3.8(12) . .
C7 C16 C10 O3 174.2(8) . .
C21 C16 C10 O2 175.7(8) . .
C7 C16 C10 O2 -6.4(12) . .
O2 C10 O3 Zn1 -6.9(10) . 6_557
C16 C10 O3 Zn1 172.6(7) . 6_557

loop_
_platon_squeeze_void_nr
_platon_squeeze_void_average_x
_platon_squeeze_void_average_y
_platon_squeeze_void_average_z
_platon_squeeze_void_volume
_platon_squeeze_void_count_electrons
1 0.161 0.750 -0.034 257.8 42.1
2 0.339 0.250 0.073 258.0 42.6
3 0.661 0.750 -0.064 258.0 41.7
4 0.839 0.250 0.021 258.0 42.4
